data_7237113
loop_
_publ_author_name
'Wang, Jian'
'Wang, Lin-Lin'
'Kovnir, Kirill'

_publ_section_title
;
 Phonon glass behavior beyond traditional cage structures: synthesis,
 crystal and electronic structure, and properties of KMg4Sb3
;
_journal_issue 11
_journal_name_full 'Journal of Materials Chemistry A'
_journal_page_first 4759
_journal_paper_doi 10.1039/C8TA00553B
_journal_volume 6
_journal_year 2018
_chemical_formula_sum 'Cs2 Mg5 Sb4'
_chemical_formula_weight 874.37
_space_group_crystal_system orthorhombic
_space_group_IT_number 63
_space_group_name_Hall '-C 2c 2'
_space_group_name_H-M_alt 'C m c m'
_audit_creation_method SHELXL-2014/6
_audit_update_record
;
2017-11-15 deposited with the CCDC.
2018-02-19 downloaded from the CCDC.
;
_cell_angle_alpha 90
_cell_angle_beta 90
_cell_angle_gamma 90
_cell_formula_units_Z 4
_cell_length_a 13.124(3)
_cell_length_b 7.8217(16)
_cell_length_c 13.235(3)
_cell_measurement_reflns_used 712
_cell_measurement_temperature 90(2)
_cell_measurement_theta_max 25.673
_cell_measurement_theta_min 3.032
_cell_volume 1358.6(5)
_computing_cell_refinement 'SMART V5.625 (Bruker, 2000)'
_computing_data_collection 'SMART V5.625 (Bruker, 2000)'
_computing_data_reduction 'SAINT V6.32 (Bruker, 2001)'
_computing_publication_material 'SHELXL-97 (Sheldrick, 1997)'
_computing_structure_refinement 'SHELXL-97 (Sheldrick, 1997)'
_computing_structure_solution 'SHELXS-97 (Sheldrick, 1990)'
_diffrn_ambient_temperature 90(2)
_diffrn_measured_fraction_theta_full 1.000
_diffrn_measured_fraction_theta_max 1.000
_diffrn_measurement_device_type 'Bruker APEX II CCD area-detector'
_diffrn_measurement_method 'profile data from \w scans'
_diffrn_radiation_type MoK\a
_diffrn_radiation_wavelength 0.71073
_diffrn_reflns_av_R_equivalents 0.1454
_diffrn_reflns_av_unetI/netI 0.0689
_diffrn_reflns_Laue_measured_fraction_full 1.000
_diffrn_reflns_Laue_measured_fraction_max 1.000
_diffrn_reflns_limit_h_max 16
_diffrn_reflns_limit_h_min -16
_diffrn_reflns_limit_k_max 9
_diffrn_reflns_limit_k_min -9
_diffrn_reflns_limit_l_max 16
_diffrn_reflns_limit_l_min -16
_diffrn_reflns_number 7557
_diffrn_reflns_point_group_measured_fraction_full 1.000
_diffrn_reflns_point_group_measured_fraction_max 1.000
_diffrn_reflns_theta_full 25.242
_diffrn_reflns_theta_max 25.673
_diffrn_reflns_theta_min 3.032
_diffrn_source 'fine-focus sealed tube'
_exptl_absorpt_coefficient_mu 13.327
_exptl_absorpt_correction_type multi-scan
_exptl_absorpt_process_details 'SADABS v2.03 (Bruker, 2003)'
_exptl_crystal_colour red
_exptl_crystal_density_diffrn 4.275
_exptl_crystal_description Block
_exptl_crystal_F_000 1496
_exptl_crystal_size_max 0.020
_exptl_crystal_size_mid 0.010
_exptl_crystal_size_min 0.010
_exptl_transmission_factor_max 0.835
_exptl_transmission_factor_min 0.711
_refine_diff_density_max 2.131
_refine_diff_density_min -2.918
_refine_diff_density_rms 0.481
_refine_ls_extinction_method none
_refine_ls_goodness_of_fit_ref 1.034
_refine_ls_hydrogen_treatment undef
_refine_ls_matrix_type full
_refine_ls_number_parameters 36
_refine_ls_number_reflns 712
_refine_ls_number_restraints 0
_refine_ls_restrained_S_all 1.034
_refine_ls_R_factor_all 0.0700
_refine_ls_R_factor_gt 0.0447
_refine_ls_shift/su_max 0.000
_refine_ls_shift/su_mean 0.000
_refine_ls_structure_factor_coef Fsqd
_refine_ls_weighting_details 'w=1/[\s^2^(Fo^2^)+(0.0428P)^2^+53.7168P] where P=(Fo^2^+2Fc^2^)/3'
_refine_ls_weighting_scheme calc
_refine_ls_wR_factor_gt 0.0967
_refine_ls_wR_factor_ref 0.1124
_reflns_Friedel_coverage 0.000
_reflns_number_gt 527
_reflns_number_total 712
_reflns_threshold_expression 'I > 2\s(I)'
_cod_data_source_file c8ta00553b2.cif
_cod_data_source_block x1_CCDC1
_cod_database_code 7237113
_shelx_space_group_comment
;
The symmetry employed for this shelxl refinement is uniquely defined
by the following loop, which should always be used as a source of
symmetry information in preference to the above space-group names.
They are only intended as comments.
;
_shelx_estimated_absorpt_t_min 0.776
_shelx_estimated_absorpt_t_max 0.878
_shelxl_version_number 2014/6

loop_
_space_group_symop_operation_xyz
'x, y, z'
'-x, -y, z+1/2'
'-x, y, -z+1/2'
'x, -y, -z'
'x+1/2, y+1/2, z'
'-x+1/2, -y+1/2, z+1/2'
'-x+1/2, y+1/2, -z+1/2'
'x+1/2, -y+1/2, -z'
'-x, -y, -z'
'x, y, -z-1/2'
'x, -y, z-1/2'
'-x, y, z'
'-x+1/2, -y+1/2, -z'
'x+1/2, y+1/2, -z-1/2'
'x+1/2, -y+1/2, z-1/2'
'-x+1/2, y+1/2, z'

loop_
_atom_site_label
_atom_site_type_symbol
_atom_site_fract_x
_atom_site_fract_y
_atom_site_fract_z
_atom_site_U_iso_or_equiv
_atom_site_adp_type
_atom_site_occupancy
_atom_site_site_symmetry_order
_atom_site_calc_flag
_atom_site_refinement_flags_posn
_atom_site_refinement_flags_adp
_atom_site_refinement_flags_occupancy
Cs1 Cs 0.22069(9) 0.0000 0.0000 0.0107(3) Uani 1 2 d S T P
Mg1 Mg 0.1395(5) 0.3760(8) 0.2500 0.0104(15) Uani 1 2 d S T P
Mg2 Mg 0.0000 0.6445(9) 0.1117(5) 0.0111(15) Uani 1 2 d S T P
Mg3 Mg 0.0000 0.0056(13) 0.2500 0.013(2) Uani 1 4 d S T P
Sb1 Sb 0.34128(10) 0.24896(16) 0.2500 0.0079(4) Uani 1 2 d S T P
Sb2 Sb 0.0000 0.26990(16) 0.09478(10) 0.0085(4) Uani 1 2 d S T P

loop_
_atom_site_aniso_label
_atom_site_aniso_U_11
_atom_site_aniso_U_22
_atom_site_aniso_U_33
_atom_site_aniso_U_23
_atom_site_aniso_U_13
_atom_site_aniso_U_12
Cs1 0.0125(6) 0.0093(6) 0.0105(6) 0.0002(5) 0.000 0.000
Mg1 0.012(4) 0.008(3) 0.011(4) 0.000 0.000 -0.002(3)
Mg2 0.013(4) 0.015(4) 0.005(3) -0.002(3) 0.000 0.000
Mg3 0.014(5) 0.010(5) 0.014(5) 0.000 0.000 0.000
Sb1 0.0086(7) 0.0085(7) 0.0066(7) 0.000 0.000 0.0002(5)
Sb2 0.0097(7) 0.0081(7) 0.0076(7) 0.0008(6) 0.000 0.000

loop_
_atom_type_symbol
_atom_type_description
_atom_type_scat_dispersion_real
_atom_type_scat_dispersion_imag
_atom_type_scat_source
Mg Mg 0.0486 0.0363 'International Tables Vol C Tables 4.2.6.8 and 6.1.1.4'
Sb Sb -0.5866 1.5461 'International Tables Vol C Tables 4.2.6.8 and 6.1.1.4'
Cs Cs -0.3680 2.1192 'International Tables Vol C Tables 4.2.6.8 and 6.1.1.4'

loop_
_geom_angle_atom_site_label_1
_geom_angle_atom_site_label_2
_geom_angle_atom_site_label_3
_geom_angle
_geom_angle_site_symmetry_1
_geom_angle_site_symmetry_3
Sb2 Cs1 Sb2 80.58(4) 9 .
Sb2 Cs1 Mg1 120.01(10) 9 7_545
Sb2 Cs1 Mg1 102.50(9) . 7_545
Sb2 Cs1 Mg1 102.50(9) 9 13
Sb2 Cs1 Mg1 120.01(10) . 13
Mg1 Cs1 Mg1 123.96(19) 7_545 13
Sb2 Cs1 Sb1 80.90(3) 9 13
Sb2 Cs1 Sb1 80.95(3) . 13
Mg1 Cs1 Sb1 159.05(11) 7_545 13
Mg1 Cs1 Sb1 42.30(10) 13 13
Sb2 Cs1 Sb1 80.95(3) 9 7_545
Sb2 Cs1 Sb1 80.90(3) . 7_545
Mg1 Cs1 Sb1 42.30(10) 7_545 7_545
Mg1 Cs1 Sb1 159.05(11) 13 7_545
Sb1 Cs1 Sb1 156.13(5) 13 7_545
Sb2 Cs1 Cs1 133.84(4) 9 13
Sb2 Cs1 Cs1 66.53(3) . 13
Mg1 Cs1 Cs1 98.80(10) 7_545 13
Mg1 Cs1 Cs1 70.47(9) 13 13
Sb1 Cs1 Cs1 63.256(19) 13 13
Sb1 Cs1 Cs1 121.995(18) 7_545 13
Sb2 Cs1 Cs1 66.53(3) 9 13_545
Sb2 Cs1 Cs1 133.85(4) . 13_545
Mg1 Cs1 Cs1 70.47(9) 7_545 13_545
Mg1 Cs1 Cs1 98.80(10) 13 13_545
Sb1 Cs1 Cs1 121.995(18) 13 13_545
Sb1 Cs1 Cs1 63.256(19) 7_545 13_545
Cs1 Cs1 Cs1 157.74(7) 13 13_545
Sb2 Cs1 Mg2 162.14(10) 9 5_545
Sb2 Cs1 Mg2 114.10(9) . 5_545
Mg1 Cs1 Mg2 49.06(14) 7_545 5_545
Mg1 Cs1 Mg2 79.49(13) 13 5_545
Sb1 Cs1 Mg2 110.47(10) 13 5_545
Sb1 Cs1 Mg2 91.09(10) 7_545 5_545
Cs1 Cs1 Mg2 63.77(10) 13 5_545
Cs1 Cs1 Mg2 95.61(10) 13_545 5_545
Sb2 Cs1 Mg2 114.10(9) 9 13
Sb2 Cs1 Mg2 162.14(10) . 13
Mg1 Cs1 Mg2 79.49(13) 7_545 13
Mg1 Cs1 Mg2 49.06(14) 13 13
Sb1 Cs1 Mg2 91.09(10) 13 13
Sb1 Cs1 Mg2 110.47(10) 7_545 13
Cs1 Cs1 Mg2 95.61(10) 13 13
Cs1 Cs1 Mg2 63.77(10) 13_545 13
Mg2 Cs1 Mg2 53.84(17) 5_545 13
Sb2 Cs1 Sb1 144.55(3) 9 .
Sb2 Cs1 Sb1 76.51(3) . .
Mg1 Cs1 Sb1 42.47(10) 7_545 .
Mg1 Cs1 Sb1 112.30(9) 13 .
Sb1 Cs1 Sb1 121.003(16) 13 .
Sb1 Cs1 Sb1 69.06(2) 7_545 .
Cs1 Cs1 Sb1 57.75(2) 13 .
Cs1 Cs1 Sb1 112.74(3) 13_545 .
Mg2 Cs1 Sb1 40.94(9) 5_545 .
Mg2 Cs1 Sb1 94.34(9) 13 .
Sb2 Cs1 Sb1 76.51(3) 9 11
Sb2 Cs1 Sb1 144.55(3) . 11
Mg1 Cs1 Sb1 112.31(9) 7_545 11
Mg1 Cs1 Sb1 42.47(10) 13 11
Sb1 Cs1 Sb1 69.06(2) 13 11
Sb1 Cs1 Sb1 121.002(16) 7_545 11
Cs1 Cs1 Sb1 112.74(3) 13 11
Cs1 Cs1 Sb1 57.75(2) 13_545 11
Mg2 Cs1 Sb1 94.34(9) 5_545 11
Mg2 Cs1 Sb1 40.94(9) 13 11
Sb1 Cs1 Sb1 135.20(5) . 11
Sb1 Mg1 Sb2 119.67(17) . .
Sb1 Mg1 Sb2 119.67(17) . 10_556
Sb2 Mg1 Sb2 91.2(2) . 10_556
Sb1 Mg1 Sb1 105.6(2) . 7
Sb2 Mg1 Sb1 110.03(18) . 7
Sb2 Mg1 Sb1 110.03(18) 10_556 7
Sb1 Mg1 Mg2 137.36(17) . 10_556
Sb2 Mg1 Mg2 103.0(2) . 10_556
Sb2 Mg1 Mg2 55.92(14) 10_556 10_556
Sb1 Mg1 Mg2 54.52(15) 7 10_556
Sb1 Mg1 Mg2 137.36(17) . .
Sb2 Mg1 Mg2 55.92(14) . .
Sb2 Mg1 Mg2 103.0(2) 10_556 .
Sb1 Mg1 Mg2 54.52(15) 7 .
Mg2 Mg1 Mg2 66.6(3) 10_556 .
Sb1 Mg1 Mg3 101.7(2) . .
Sb2 Mg1 Mg3 54.24(12) . .
Sb2 Mg1 Mg3 54.24(12) 10_556 .
Sb1 Mg1 Mg3 152.7(3) 7 .
Mg2 Mg1 Mg3 103.8(2) 10_556 .
Mg2 Mg1 Mg3 103.8(2) . .
Sb1 Mg1 Mg1 159.43(14) . 3
Sb2 Mg1 Mg1 50.43(12) . 3
Sb2 Mg1 Mg1 50.43(12) 10_556 3
Sb1 Mg1 Mg1 94.94(14) 7 3
Mg2 Mg1 Mg1 56.69(13) 10_556 3
Mg2 Mg1 Mg1 56.69(13) . 3
Mg3 Mg1 Mg1 57.71(15) . 3
Sb1 Mg1 Cs1 69.35(11) . 6
Sb2 Mg1 Cs1 167.54(19) . 6
Sb2 Mg1 Cs1 76.44(3) 10_556 6
Sb1 Mg1 Cs1 73.27(11) 7 6
Mg2 Mg1 Cs1 68.69(10) 10_556 6
Mg2 Mg1 Cs1 124.5(2) . 6
Mg3 Mg1 Cs1 117.44(10) . 6
Mg1 Mg1 Cs1 118.02(9) 3 6
Sb1 Mg1 Cs1 69.35(11) . 13
Sb2 Mg1 Cs1 76.44(3) . 13
Sb2 Mg1 Cs1 167.54(19) 10_556 13
Sb1 Mg1 Cs1 73.27(11) 7 13
Mg2 Mg1 Cs1 124.5(2) 10_556 13
Mg2 Mg1 Cs1 68.69(10) . 13
Mg3 Mg1 Cs1 117.44(10) . 13
Mg1 Mg1 Cs1 118.02(9) 3 13
Cs1 Mg1 Cs1 115.80(17) 6 13
Sb1 Mg1 Cs1 63.51(10) . 10_556
Sb2 Mg1 Cs1 118.81(19) . 10_556
Sb2 Mg1 Cs1 56.16(8) 10_556 10_556
Sb1 Mg1 Cs1 128.56(10) 7 10_556
Mg2 Mg1 Cs1 97.85(12) 10_556 10_556
Mg2 Mg1 Cs1 159.13(19) . 10_556
Mg3 Mg1 Cs1 65.10(10) . 10_556
Mg1 Mg1 Cs1 103.53(9) 3 10_556
Cs1 Mg1 Cs1 55.59(5) 6 10_556
Cs1 Mg1 Cs1 131.76(17) 13 10_556
Sb1 Mg1 Cs1 63.51(10) . .
Sb2 Mg1 Cs1 56.16(8) . .
Sb2 Mg1 Cs1 118.81(19) 10_556 .
Sb1 Mg1 Cs1 128.56(10) 7 .
Mg2 Mg1 Cs1 159.13(19) 10_556 .
Mg2 Mg1 Cs1 97.85(12) . .
Mg3 Mg1 Cs1 65.10(10) . .
Mg1 Mg1 Cs1 103.53(9) 3 .
Cs1 Mg1 Cs1 131.76(17) 6 .
Cs1 Mg1 Cs1 55.59(5) 13 .
Cs1 Mg1 Cs1 93.22(12) 10_556 .
Sb2 Mg2 Sb1 123.21(16) 9_565 7
Sb2 Mg2 Sb1 123.21(16) 9_565 5_455
Sb1 Mg2 Sb1 92.2(2) 7 5_455
Sb2 Mg2 Sb2 99.4(2) 9_565 .
Sb1 Mg2 Sb2 109.27(18) 7 .
Sb1 Mg2 Sb2 109.27(18) 5_455 .
Sb2 Mg2 Mg1 133.08(18) 9_565 .
Sb1 Mg2 Mg1 55.58(14) 7 .
Sb1 Mg2 Mg1 103.1(2) 5_455 .
Sb2 Mg2 Mg1 54.10(15) . .
Sb2 Mg2 Mg1 133.08(18) 9_565 3
Sb1 Mg2 Mg1 103.1(2) 7 3
Sb1 Mg2 Mg1 55.58(14) 5_455 3
Sb2 Mg2 Mg1 54.10(15) . 3
Mg1 Mg2 Mg1 66.6(3) . 3
Sb2 Mg2 Mg3 109.2(2) 9_565 1_565
Sb1 Mg2 Mg3 54.45(12) 7 1_565
Sb1 Mg2 Mg3 54.45(12) 5_455 1_565
Sb2 Mg2 Mg3 151.4(3) . 1_565
Mg1 Mg2 Mg3 103.3(2) . 1_565
Mg1 Mg2 Mg3 103.3(2) 3 1_565
Sb2 Mg2 Mg2 166.24(14) 9_565 10_556
Sb1 Mg2 Mg2 50.72(11) 7 10_556
Sb1 Mg2 Mg2 50.72(11) 5_455 10_556
Sb2 Mg2 Mg2 94.38(14) . 10_556
Mg1 Mg2 Mg2 56.70(13) . 10_556
Mg1 Mg2 Mg2 56.70(13) 3 10_556
Mg3 Mg2 Mg2 57.06(15) 1_565 10_556
Sb2 Mg2 Cs1 73.50(10) 9_565 5_455
Sb1 Mg2 Cs1 161.44(19) 7 5_455
Sb1 Mg2 Cs1 70.30(3) 5_455 5_455
Sb2 Mg2 Cs1 72.44(10) . 5_455
Mg1 Mg2 Cs1 120.9(2) . 5_455
Mg1 Mg2 Cs1 62.26(10) 3 5_455
Mg3 Mg2 Cs1 115.24(9) 1_565 5_455
Mg2 Mg2 Cs1 111.08(9) 10_556 5_455
Sb2 Mg2 Cs1 73.50(10) 9_565 13
Sb1 Mg2 Cs1 70.30(3) 7 13
Sb1 Mg2 Cs1 161.44(19) 5_455 13
Sb2 Mg2 Cs1 72.44(10) . 13
Mg1 Mg2 Cs1 62.26(10) . 13
Mg1 Mg2 Cs1 120.9(2) 3 13
Mg3 Mg2 Cs1 115.24(9) 1_565 13
Mg2 Mg2 Cs1 111.08(9) 10_556 13
Cs1 Mg2 Cs1 126.16(17) 5_455 13
Sb2 Mg2 Cs1 60.64(10) 9_565 1_565
Sb1 Mg2 Cs1 63.08(8) 7 1_565
Sb1 Mg2 Cs1 121.5(2) 5_455 1_565
Sb2 Mg2 Cs1 128.43(12) . 1_565
Mg1 Mg2 Cs1 103.14(12) . 1_565
Mg1 Mg2 Cs1 166.16(19) 3 1_565
Mg3 Mg2 Cs1 69.06(12) 1_565 1_565
Mg2 Mg2 Cs1 110.22(9) 10_556 1_565
Cs1 Mg2 Cs1 131.14(17) 5_455 1_565
Cs1 Mg2 Cs1 56.69(4) 13 1_565
Sb2 Mg2 Cs1 60.64(10) 9_565 9_565
Sb1 Mg2 Cs1 121.5(2) 7 9_565
Sb1 Mg2 Cs1 63.08(8) 5_455 9_565
Sb2 Mg2 Cs1 128.43(12) . 9_565
Mg1 Mg2 Cs1 166.16(19) . 9_565
Mg1 Mg2 Cs1 103.14(12) 3 9_565
Mg3 Mg2 Cs1 69.06(12) 1_565 9_565
Mg2 Mg2 Cs1 110.22(9) 10_556 9_565
Cs1 Mg2 Cs1 56.69(4) 5_455 9_565
Cs1 Mg2 Cs1 131.14(17) 13 9_565
Cs1 Mg2 Cs1 85.21(13) 1_565 9_565
Sb1 Mg3 Sb1 92.1(3) 5_445 7_545
Sb1 Mg3 Sb2 119.48(2) 5_445 10_556
Sb1 Mg3 Sb2 119.48(2) 7_545 10_556
Sb1 Mg3 Sb2 119.48(2) 5_445 .
Sb1 Mg3 Sb2 119.48(2) 7_545 .
Sb2 Mg3 Sb2 89.6(3) 10_556 .
Sb1 Mg3 Mg2 54.39(16) 5_445 1_545
Sb1 Mg3 Mg2 54.39(16) 7_545 1_545
Sb2 Mg3 Mg2 168.1(3) 10_556 1_545
Sb2 Mg3 Mg2 102.24(13) . 1_545
Sb1 Mg3 Mg2 54.39(16) 5_445 10_546
Sb1 Mg3 Mg2 54.39(16) 7_545 10_546
Sb2 Mg3 Mg2 102.24(13) 10_556 10_546
Sb2 Mg3 Mg2 168.1(3) . 10_546
Mg2 Mg3 Mg2 65.9(3) 1_545 10_546
Sb1 Mg3 Mg1 166.2(3) 5_445 .
Sb1 Mg3 Mg1 101.65(13) 7_545 .
Sb2 Mg3 Mg1 53.16(16) 10_556 .
Sb2 Mg3 Mg1 53.16(16) . .
Mg2 Mg3 Mg1 135.19(11) 1_545 .
Mg2 Mg3 Mg1 135.19(11) 10_546 .
Sb1 Mg3 Mg1 101.65(13) 5_445 3
Sb1 Mg3 Mg1 166.2(3) 7_545 3
Sb2 Mg3 Mg1 53.16(16) 10_556 3
Sb2 Mg3 Mg1 53.16(16) . 3
Mg2 Mg3 Mg1 135.19(11) 1_545 3
Mg2 Mg3 Mg1 135.19(11) 10_546 3
Mg1 Mg3 Mg1 64.6(3) . 3
Sb1 Mg3 Cs1 61.24(3) 5_445 9
Sb1 Mg3 Cs1 117.86(18) 7_545 9
Sb2 Mg3 Cs1 122.5(2) 10_556 9
Sb2 Mg3 Cs1 58.45(3) . 9
Mg2 Mg3 Cs1 65.32(10) 1_545 9
Mg2 Mg3 Cs1 113.6(2) 10_546 9
Mg1 Mg3 Cs1 111.12(18) . 9
Mg1 Mg3 Cs1 69.91(10) 3 9
Sb1 Mg3 Cs1 117.86(18) 5_445 10_556
Sb1 Mg3 Cs1 61.24(3) 7_545 10_556
Sb2 Mg3 Cs1 58.45(3) 10_556 10_556
Sb2 Mg3 Cs1 122.5(2) . 10_556
Mg2 Mg3 Cs1 113.6(2) 1_545 10_556
Mg2 Mg3 Cs1 65.32(10) 10_546 10_556
Mg1 Mg3 Cs1 69.91(10) . 10_556
Mg1 Mg3 Cs1 111.12(18) 3 10_556
Cs1 Mg3 Cs1 178.9(3) 9 10_556
Sb1 Mg3 Cs1 61.24(3) 5_445 2
Sb1 Mg3 Cs1 117.86(18) 7_545 2
Sb2 Mg3 Cs1 58.45(3) 10_556 2
Sb2 Mg3 Cs1 122.5(2) . 2
Mg2 Mg3 Cs1 113.6(2) 1_545 2
Mg2 Mg3 Cs1 65.32(10) 10_546 2
Mg1 Mg3 Cs1 111.12(18) . 2
Mg1 Mg3 Cs1 69.91(10) 3 2
Cs1 Mg3 Cs1 97.60(3) 9 2
Cs1 Mg3 Cs1 82.39(3) 10_556 2
Sb1 Mg3 Cs1 117.86(18) 5_445 .
Sb1 Mg3 Cs1 61.24(3) 7_545 .
Sb2 Mg3 Cs1 122.5(2) 10_556 .
Sb2 Mg3 Cs1 58.45(3) . .
Mg2 Mg3 Cs1 65.32(10) 1_545 .
Mg2 Mg3 Cs1 113.6(2) 10_546 .
Mg1 Mg3 Cs1 69.91(10) . .
Mg1 Mg3 Cs1 111.12(18) 3 .
Cs1 Mg3 Cs1 82.39(3) 9 .
Cs1 Mg3 Cs1 97.60(3) 10_556 .
Cs1 Mg3 Cs1 178.9(3) 2 .
Mg1 Sb1 Mg2 140.71(11) . 14_546
Mg1 Sb1 Mg2 140.71(11) . 5_545
Mg2 Sb1 Mg2 78.6(2) 14_546 5_545
Mg1 Sb1 Mg3 115.5(2) . 5
Mg2 Sb1 Mg3 71.16(16) 14_546 5
Mg2 Sb1 Mg3 71.16(16) 5_545 5
Mg1 Sb1 Mg1 115.51(17) . 7_545
Mg2 Sb1 Mg1 69.90(17) 14_546 7_545
Mg2 Sb1 Mg1 69.90(17) 5_545 7_545
Mg3 Sb1 Mg1 129.0(2) 5 7_545
Mg1 Sb1 Cs1 68.34(6) . 6
Mg2 Sb1 Cs1 75.96(13) 14_546 6
Mg2 Sb1 Cs1 145.36(11) 5_545 6
Mg3 Sb1 Cs1 78.61(8) 5 6
Mg1 Sb1 Cs1 121.02(3) 7_545 6
Mg1 Sb1 Cs1 68.34(6) . 13
Mg2 Sb1 Cs1 145.36(11) 14_546 13
Mg2 Sb1 Cs1 75.96(13) 5_545 13
Mg3 Sb1 Cs1 78.61(8) 5 13
Mg1 Sb1 Cs1 121.02(3) 7_545 13
Cs1 Sb1 Cs1 114.57(4) 6 13
Mg1 Sb1 Cs1 78.93(8) . .
Mg2 Sb1 Cs1 130.28(14) 14_546 .
Mg2 Sb1 Cs1 68.76(10) 5_545 .
Mg3 Sb1 Cs1 126.86(2) 5 .
Mg1 Sb1 Cs1 64.26(7) 7_545 .
Cs1 Sb1 Cs1 145.66(4) 6 .
Cs1 Sb1 Cs1 58.998(15) 13 .
Mg1 Sb1 Cs1 78.93(8) . 10_556
Mg2 Sb1 Cs1 68.76(10) 14_546 10_556
Mg2 Sb1 Cs1 130.28(14) 5_545 10_556
Mg3 Sb1 Cs1 126.86(2) 5 10_556
Mg1 Sb1 Cs1 64.26(7) 7_545 10_556
Cs1 Sb1 Cs1 58.998(16) 6 10_556
Cs1 Sb1 Cs1 145.66(4) 13 10_556
Cs1 Sb1 Cs1 105.65(4) . 10_556
Mg2 Sb2 Mg1 128.72(13) 9_565 .
Mg2 Sb2 Mg1 128.72(13) 9_565 3
Mg1 Sb2 Mg1 79.1(2) . 3
Mg2 Sb2 Mg3 148.6(2) 9_565 .
Mg1 Sb2 Mg3 72.60(16) . .
Mg1 Sb2 Mg3 72.60(16) 3 .
Mg2 Sb2 Mg2 80.6(2) 9_565 .
Mg1 Sb2 Mg2 69.97(17) . .
Mg1 Sb2 Mg2 69.97(17) 3 .
Mg3 Sb2 Mg2 130.8(2) . .
Mg2 Sb2 Cs1 79.13(9) 9_565 9
Mg1 Sb2 Cs1 151.95(11) . 9
Mg1 Sb2 Cs1 84.88(13) 3 9
Mg3 Sb2 Cs1 80.71(9) . 9
Mg2 Sb2 Cs1 125.42(5) . 9
Mg2 Sb2 Cs1 79.13(9) 9_565 .
Mg1 Sb2 Cs1 84.88(13) . .
Mg1 Sb2 Cs1 151.95(11) 3 .
Mg3 Sb2 Cs1 80.71(9) . .
Mg2 Sb2 Cs1 125.42(5) . .
Cs1 Sb2 Cs1 99.41(4) 9 .
Mg2 Sb2 Cs1 67.33(6) 9_565 13
Mg1 Sb2 Cs1 62.72(10) . 13
Mg1 Sb2 Cs1 129.41(14) 3 13
Mg3 Sb2 Cs1 120.39(2) . 13
Mg2 Sb2 Cs1 66.57(5) . 13
Cs1 Sb2 Cs1 142.34(4) 9 13
Cs1 Sb2 Cs1 58.849(16) . 13
Mg2 Sb2 Cs1 67.33(6) 9_565 5_455
Mg1 Sb2 Cs1 129.41(14) . 5_455
Mg1 Sb2 Cs1 62.72(10) 3 5_455
Mg3 Sb2 Cs1 120.39(2) . 5_455
Mg2 Sb2 Cs1 66.57(5) . 5_455
Cs1 Sb2 Cs1 58.849(15) 9 5_455
Cs1 Sb2 Cs1 142.35(4) . 5_455
Cs1 Sb2 Cs1 118.20(4) 13 5_455

loop_
_geom_bond_atom_site_label_1
_geom_bond_atom_site_label_2
_geom_bond_distance
_geom_bond_site_symmetry_2
Cs1 Sb2 3.7973(13) 9
Cs1 Sb2 3.7973(13) .
Cs1 Mg1 3.906(4) 7_545
Cs1 Mg1 3.906(4) 13
Cs1 Sb1 3.9326(10) 13
Cs1 Sb1 3.9326(10) 7_545
Cs1 Cs1 3.9858(9) 13
Cs1 Cs1 3.9858(9) 13_545
Cs1 Mg2 4.111(3) 5_545
Cs1 Mg2 4.111(3) 13
Cs1 Sb1 4.1526(11) .
Cs1 Sb1 4.1526(11) 11
Mg1 Sb1 2.828(7) .
Mg1 Sb2 2.874(5) .
Mg1 Sb2 2.874(5) 10_556
Mg1 Sb1 2.928(7) 7
Mg1 Mg2 3.333(8) 10_556
Mg1 Mg2 3.333(8) .
Mg1 Mg3 3.427(11) .
Mg1 Mg1 3.662(14) 3
Mg1 Cs1 3.906(4) 6
Mg1 Cs1 3.906(4) 13
Mg1 Cs1 4.553(5) 10_556
Mg2 Sb2 2.814(7) 9_565
Mg2 Sb1 2.891(5) 7
Mg2 Sb1 2.891(5) 5_455
Mg2 Sb2 2.939(7) .
Mg2 Mg1 3.334(8) 3
Mg2 Mg3 3.365(11) 1_565
Mg2 Mg2 3.660(14) 10_556
Mg2 Cs1 4.111(3) 5_455
Mg2 Cs1 4.111(3) 13
Mg2 Cs1 4.279(5) 1_565
Mg2 Cs1 4.279(5) 9_565
Mg3 Sb1 2.893(7) 5_445
Mg3 Sb1 2.893(7) 7_545
Mg3 Sb2 2.914(7) 10_556
Mg3 Sb2 2.914(7) .
Mg3 Mg2 3.365(11) 1_545
Mg3 Mg2 3.365(11) 10_546
Mg3 Mg1 3.427(11) 3
Mg3 Cs1 4.3976(10) 9
Mg3 Cs1 4.3976(10) 10_556
Mg3 Cs1 4.3976(10) 2
Sb1 Mg2 2.891(5) 14_546
Sb1 Mg2 2.891(5) 5_545
Sb1 Mg3 2.893(7) 5
Sb1 Mg1 2.928(7) 7_545
Sb1 Cs1 3.9326(10) 6
Sb1 Cs1 3.9326(10) 13
Sb1 Cs1 4.1526(11) 10_556
Sb2 Mg2 2.814(7) 9_565
Sb2 Mg1 2.874(5) 3
Sb2 Cs1 3.7973(13) 9
Sb2 Cs1 4.2720(14) 13
Sb2 Cs1 4.2720(14) 5_455
